data_4115318
loop_
_publ_author_name
'Paul A. Wender'
'Jeremy L. Baryza'
'Chad E. Bennett'
'F. Christopher Bi'
'Stacey E. Brenner'
'Michael O. Clarke'
'Joshua C. Horan'
'Cindy Kan'
'Emmanuel Lac\^ote'
'Blaise Lippa'
'Peter G. Nell'
'Tim M. Turner'

_publ_contact_author_email wenderp@stanford.edu
_publ_contact_author_name 'Paul A. Wender'
_publ_section_title
;
 The Practical Synthesis of a Novel and Highly Potent Analogue of
 Bryostatin
;
_journal_name_full 'Journal of the American Chemical Society'
_journal_page_first 13648
_journal_page_last 13649
_journal_paper_doi 10.1021/ja027509+
_journal_volume 124
_journal_year 2002
_chemical_formula_moiety 'C19 H30 O4 '
_chemical_formula_sum 'C19 H30 O4'
_chemical_formula_weight 322.44
_space_group_IT_number 76
_symmetry_cell_setting tetragonal
_symmetry_Int_Tables_number 76
_symmetry_space_group_name_Hall 'P 4w'
_symmetry_space_group_name_H-M 'P 41'
_cell_angle_alpha 90
_cell_angle_beta 90
_cell_angle_gamma 90
_cell_formula_units_Z 4
_cell_length_a 9.415(0)
_cell_length_b 9.415(0)
_cell_length_c 20.513(1)
_cell_measurement_temperature 273.1
_cell_volume 1818.32(9)
_computing_cell_refinement Unknown
_computing_data_collection Unknown
_computing_data_reduction CrystalStructure
_computing_publication_material 'CrystalStructure Ver. 2.00'
_computing_structure_refinement CRYSTALS
_computing_structure_solution SHELXS97
_diffrn_measured_fraction_theta_full 0.9883
_diffrn_measured_fraction_theta_max 0.9883
_diffrn_radiation_type 'Mo K\a'
_diffrn_radiation_wavelength 0.7107
_diffrn_reflns_av_R_equivalents 0.053
_diffrn_reflns_limit_h_max 11
_diffrn_reflns_limit_h_min -9
_diffrn_reflns_limit_k_max 7
_diffrn_reflns_limit_k_min -11
_diffrn_reflns_limit_l_max 23
_diffrn_reflns_limit_l_min -23
_diffrn_reflns_number 8081
_diffrn_reflns_theta_full 24.69
_diffrn_reflns_theta_max 24.69
_exptl_absorpt_coefficient_mu 0.081
_exptl_absorpt_correction_type empirical
_exptl_crystal_colour colorless
_exptl_crystal_density_diffrn 1.178
_exptl_crystal_description rhombic
_exptl_crystal_size_max 0.38
_exptl_crystal_size_mid 0.35
_exptl_crystal_size_min 0.23
_refine_diff_density_max 0.17
_refine_diff_density_min -0.22
_refine_ls_extinction_method none
_refine_ls_goodness_of_fit_ref 0.823
_refine_ls_hydrogen_treatment refall
_refine_ls_number_parameters 238
_refine_ls_number_reflns 1583
_refine_ls_R_factor_gt 0.0340
_refine_ls_shift/su_max 0.0000
_refine_ls_structure_factor_coef Fsqd
_refine_ls_weighting_details 'w = 1/\s^2^(Fo^2^)'
_refine_ls_weighting_scheme sigma
_refine_ls_wR_factor_ref 0.0780
_reflns_number_gt 1278
_reflns_number_total 1549
_reflns_threshold_expression F^2^>2.0\s(F^2^)
_cod_data_source_file ja0275092B-2_s2_1.cif
_cod_data_source_block compound_17_beta_data_
_cod_original_cell_volume 1818.3(1)
_cod_original_sg_symbol_H-M 'P 41 '
_cod_original_formula_sum 'C19 H30 O4 '
_cod_database_code 4115318

loop_
_symmetry_equiv_pos_as_xyz
x,y,z
-y,x,z+1/4
-x,-y,z+1/2
y,-x,z+3/4

loop_
_atom_site_label
_atom_site_type_symbol
_atom_site_fract_x
_atom_site_fract_y
_atom_site_fract_z
_atom_site_U_iso_or_equiv
_atom_site_adp_type
_atom_site_occupancy
_atom_site_symmetry_multiplicity
_atom_site_calc_flag
O1 O -0.627(0) -0.977(0) 0.1144(1) 0.030(1) Uani 1.00 1 d
O2 O -0.558(0) -0.977(0) 0.0041(1) 0.025(1) Uani 1.00 1 d
O3 O -0.421(0) -1.168(0) -0.1645(1) 0.037(1) Uani 1.00 1 d
O4 O -0.132(0) -0.844(0) -0.166(0) 0.059(1) Uani 1.00 1 d
C1 C -0.370(0) -1.111(0) -0.220(0) 0.045(1) Uani 1.00 1 d
C2 C -0.281(0) -1.003(0) -0.224(0) 0.044(1) Uani 1.00 1 d
C3 C -0.217(0) -0.943(0) -0.165(0) 0.038(1) Uani 1.00 1 d
C4 C -0.254(0) -1.023(0) -0.104(0) 0.032(1) Uani 1.00 1 d
C5 C -0.404(0) -1.078(0) -0.107(0) 0.027(1) Uani 1.00 1 d
C6 C -0.448(0) -1.169(0) -0.049(0) 0.029(1) Uani 1.00 1 d
C7 C -0.455(0) -1.088(0) 0.014(0) 0.027(1) Uani 1.00 1 d
C8 C -0.501(0) -1.179(0) 0.071(0) 0.034(1) Uani 1.00 1 d
C9 C -0.525(0) -1.086(0) 0.130(0) 0.035(1) Uani 1.00 1 d
C10 C -0.588(0) -0.890(0) 0.060(0) 0.025(1) Uani 1.00 1 d
C11 C -0.464(0) -0.792(0) 0.077(0) 0.029(1) Uani 1.00 1 d
C12 C -0.429(0) -0.683(0) 0.025(0) 0.030(1) Uani 1.00 1 d
C13 C -0.563(0) -0.601(0) 0.005(0) 0.032(1) Uani 1.00 1 d
C14 C -0.683(0) -0.700(0) -0.013(0) 0.030(1) Uani 1.00 1 d
C15 C -0.720(0) -0.803(0) 0.042(0) 0.026(1) Uani 1.00 1 d
C16 C -0.857(0) -0.889(0) 0.029(0) 0.032(1) Uani 1.00 1 d
C17 C -0.866(0) -0.957(0) -0.038(0) 0.041(1) Uani 1.00 1 d
C18 C -0.987(0) -0.795(0) 0.040(0) 0.041(1) Uani 1.00 1 d
C19 C -0.313(0) -0.581(0) 0.048(0) 0.041(1) Uani 1.00 1 d
H1 H -0.399(0) -1.153(0) -0.260(0) 0.05(0) Uiso 1.00 1 c
H2 H -0.259(0) -0.962(0) -0.265(0) 0.05(0) Uiso 1.00 1 c
H3 H -0.245(0) -0.960(0) -0.068(0) 0.04(0) Uiso 1.00 1 c
H4 H -0.190(0) -1.100(0) -0.099(0) 0.04(0) Uiso 1.00 1 c
H5 H -0.467(0) -1.000(0) -0.110(0) 0.03(0) Uiso 1.00 1 c
H6 H -0.381(0) -1.244(0) -0.045(0) 0.04(0) Uiso 1.00 1 c
H7 H -0.539(0) -1.208(0) -0.058(0) 0.03(0) Uiso 1.00 1 c
H8 H -0.364(0) -1.047(0) 0.024(0) 0.03(0) Uiso 1.00 1 c
H9 H -0.429(0) -1.247(0) 0.081(0) 0.04(0) Uiso 1.00 1 c
H10 H -0.586(0) -1.227(0) 0.060(0) 0.04(0) Uiso 1.00 1 c
H11 H -0.560(0) -1.142(0) 0.165(0) 0.04(0) Uiso 1.00 1 c
H12 H -0.438(0) -1.043(0) 0.142(0) 0.04(0) Uiso 1.00 1 c
H13 H -0.383(0) -0.849(0) 0.084(0) 0.03(0) Uiso 1.00 1 c
H14 H -0.488(0) -0.743(0) 0.116(0) 0.03(0) Uiso 1.00 1 c
H15 H -0.394(0) -0.732(0) -0.012(0) 0.04(0) Uiso 1.00 1 c
H16 H -0.541(0) -0.543(0) -0.032(0) 0.04(0) Uiso 1.00 1 c
H17 H -0.592(0) -0.543(0) 0.040(0) 0.04(0) Uiso 1.00 1 c
H18 H -0.656(0) -0.754(0) -0.051(0) 0.04(0) Uiso 1.00 1 c
H19 H -0.765(0) -0.645(0) -0.024(0) 0.04(0) Uiso 1.00 1 c
H20 H -0.740(0) -0.745(0) 0.079(0) 0.03(0) Uiso 1.00 1 c
H21 H -0.860(0) -0.963(0) 0.061(0) 0.04(0) Uiso 1.00 1 c
H22 H -0.789(0) -1.021(0) -0.043(0) 0.05(0) Uiso 1.00 1 c
H23 H -0.953(0) -1.008(0) -0.041(0) 0.05(0) Uiso 1.00 1 c
H24 H -0.863(0) -0.886(0) -0.070(0) 0.05(0) Uiso 1.00 1 c
H25 H -0.987(0) -0.720(0) 0.009(0) 0.05(0) Uiso 1.00 1 c
H26 H -1.071(0) -0.850(0) 0.034(0) 0.05(0) Uiso 1.00 1 c
H27 H -0.985(0) -0.756(0) 0.083(0) 0.05(0) Uiso 1.00 1 c
H28 H -0.345(0) -0.530(0) 0.085(0) 0.05(0) Uiso 1.00 1 c
H29 H -0.230(0) -0.634(0) 0.059(0) 0.05(0) Uiso 1.00 1 c
H30 H -0.290(0) -0.516(0) 0.014(0) 0.05(0) Uiso 1.00 1 c

loop_
_atom_site_aniso_label
_atom_site_aniso_U_11
_atom_site_aniso_U_22
_atom_site_aniso_U_33
_atom_site_aniso_U_12
_atom_site_aniso_U_13
_atom_site_aniso_U_23
O1 0.03(0) 0.04(0) 0.02(0) 0.010(1) 0.004(1) 0.010(1)
O2 0.028(1) 0.025(1) 0.020(1) 0.006(1) 0.001(1) 0.001(1)
O3 0.04(0) 0.05(0) 0.03(0) -0.005(1) 0.002(1) -0.013(1)
O4 0.07(0) 0.04(0) 0.07(0) -0.01(0) 0.01(0) 0.02(0)
C1 0.04(0) 0.07(0) 0.03(0) 0.01(0) 0.00(0) -0.01(0)
C2 0.04(0) 0.06(0) 0.03(0) 0.01(0) 0.00(0) 0.01(0)
C3 0.04(0) 0.04(0) 0.04(0) 0.01(0) 0.01(0) 0.01(0)
C4 0.04(0) 0.03(0) 0.03(0) -0.00(0) 0.00(0) 0.00(0)
C5 0.03(0) 0.03(0) 0.03(0) 0.00(0) 0.00(0) -0.00(0)
C6 0.03(0) 0.03(0) 0.03(0) -0.00(0) 0.00(0) 0.00(0)
C7 0.03(0) 0.02(0) 0.03(0) 0.01(0) 0.00(0) 0.00(0)
C8 0.03(0) 0.03(0) 0.03(0) 0.00(0) 0.00(0) 0.01(0)
C9 0.04(0) 0.04(0) 0.03(0) 0.01(0) 0.00(0) 0.01(0)
C10 0.03(0) 0.03(0) 0.02(0) 0.00(0) 0.00(0) 0.00(0)
C11 0.03(0) 0.03(0) 0.02(0) 0.01(0) -0.00(0) -0.00(0)
C12 0.03(0) 0.03(0) 0.03(0) 0.00(0) 0.00(0) 0.00(0)
C13 0.04(0) 0.03(0) 0.03(0) 0.00(0) 0.00(0) 0.01(0)
C14 0.03(0) 0.03(0) 0.02(0) 0.01(0) -0.00(0) 0.01(0)
C15 0.03(0) 0.03(0) 0.02(0) 0.00(0) 0.00(0) 0.01(0)
C16 0.03(0) 0.03(0) 0.03(0) 0.00(0) -0.00(0) 0.01(0)
C17 0.03(0) 0.05(0) 0.04(0) -0.00(0) -0.01(0) -0.00(0)
C18 0.03(0) 0.05(0) 0.04(0) 0.00(0) 0.00(0) 0.01(0)
C19 0.03(0) 0.04(0) 0.05(0) 0.00(0) 0.00(0) -0.00(0)

loop_
_atom_type_symbol
_atom_type_description
_atom_type_scat_dispersion_real
_atom_type_scat_dispersion_imag
_atom_type_scat_source
O O 0.017 0.010
;
International Tables for Crystallography
(1992, Vol. C, Tables 4.2.6.8 and 6.1.1.4)
;
C C 0.006 0.003
;
International Tables for Crystallography
(1992, Vol. C, Tables 4.2.6.8 and 6.1.1.4)
;
H H 0.000 0.000
;
International Tables for Crystallography
(1992, Vol. C, Table 6.1.1.4)
;

loop_
_geom_angle_atom_site_label_1
_geom_angle_atom_site_label_2
_geom_angle_atom_site_label_3
_geom_angle
_geom_angle_publ_flag
C9 O1 C10 114.03(19) yes
C7 O2 C10 115.58(19) yes
C1 O3 C5 114.5(2) yes
O3 C1 C2 125.6(3) yes
O3 C1 H1 117.24(17) no
C2 C1 H1 117.2(2) no
C1 C2 C3 120.9(3) yes
C1 C2 H2 119.6(2) no
C3 C2 H2 119.54(17) no
O4 C3 C2 123.8(3) yes
O4 C3 C4 122.2(3) yes
C2 C3 C4 113.8(2) yes
C3 C4 C5 110.9(2) yes
C3 C4 H3 109.08(16) no
C5 C4 H3 109.06(15) no
C3 C4 H4 109.14(15) no
C5 C4 H4 109.20(15) no
H3 C4 H4 109.466 no
O3 C5 C4 109.7(2) yes
O3 C5 C6 105.81(19) yes
C4 C5 C6 115.0(2) yes
O3 C5 H5 108.72(13) no
C4 C5 H5 108.78(15) no
C6 C5 H5 108.63(14) no
C5 C6 C7 113.3(2) yes
C5 C6 H6 108.47(14) no
C7 C6 H6 108.49(14) no
C5 C6 H7 108.53(15) no
C7 C6 H7 108.55(15) no
H6 C6 H7 109.459 no
O2 C7 C6 105.7(2) yes
O2 C7 C8 109.4(2) yes
C6 C7 C8 112.8(2) yes
O2 C7 H8 109.64(13) no
C6 C7 H8 109.72(15) no
C8 C7 H8 109.58(15) no
C7 C8 C9 108.9(2) yes
C7 C8 H9 109.69(14) no
C9 C8 H9 109.73(15) no
C7 C8 H10 109.52(15) no
C9 C8 H10 109.53(16) no
H9 C8 H10 109.458 no
O1 C9 C8 110.4(2) yes
O1 C9 H11 109.36(13) no
C8 C9 H11 109.29(15) no
O1 C9 H12 109.20(14) no
C8 C9 H12 109.14(16) no
H11 C9 H12 109.459 no
O1 C10 O2 110.67(19) yes
O1 C10 C11 110.6(2) yes
O2 C10 C11 112.1(2) yes
O1 C10 C15 106.6(2) yes
O2 C10 C15 106.3(2) yes
C11 C10 C15 110.4(2) yes
C10 C11 C12 114.1(2) yes
C10 C11 H13 108.18(13) no
C12 C11 H13 108.22(13) no
C10 C11 H14 108.37(14) no
C12 C11 H14 108.43(14) no
H13 C11 H14 109.452 no
C11 C12 C13 110.3(2) yes
C11 C12 C19 111.0(2) yes
C13 C12 C19 111.1(2) yes
C11 C12 H15 108.16(13) no
C13 C12 H15 108.12(15) no
C19 C12 H15 108.04(15) no
C12 C13 C14 111.9(2) yes
C12 C13 H16 108.82(15) no
C14 C13 H16 108.86(14) no
C12 C13 H17 108.92(15) no
C14 C13 H17 108.88(15) no
H16 C13 H17 109.459 no
C13 C14 C15 112.3(2) yes
C13 C14 H18 108.80(15) no
C15 C14 H18 108.82(14) no
C13 C14 H19 108.72(14) no
C15 C14 H19 108.74(14) no
H18 C14 H19 109.463 no
C10 C15 C14 109.2(2) yes
C10 C15 C16 115.6(2) yes
C14 C15 C16 113.4(2) yes
C10 C15 H20 105.98(14) no
C14 C15 H20 106.03(14) no
C16 C15 H20 105.94(14) no
C15 C16 C17 115.2(2) yes
C15 C16 C18 110.1(2) yes
C17 C16 C18 108.9(2) yes
C15 C16 H21 107.44(13) no
C17 C16 H21 107.44(15) no
C18 C16 H21 107.47(16) no
C16 C17 H22 109.48(15) no
C16 C17 H23 109.45(15) no
H22 C17 H23 109.474 no
C16 C17 H24 109.48(15) no
H22 C17 H24 109.472 no
H23 C17 H24 109.468 no
C16 C18 H25 109.51(16) no
C16 C18 H26 109.45(16) no
H25 C18 H26 109.476 no
C16 C18 H27 109.44(16) no
H25 C18 H27 109.473 no
H26 C18 H27 109.468 no
C12 C19 H28 109.47(15) no
C12 C19 H29 109.48(14) no
H28 C19 H29 109.474 no
C12 C19 H30 109.47(16) no
H28 C19 H30 109.472 no
H29 C19 H30 109.469 no

loop_
_geom_bond_atom_site_label_1
_geom_bond_atom_site_label_2
_geom_bond_distance
_geom_bond_publ_flag
O1 C9 1.439(3) yes
O1 C10 1.430(3) yes
O2 C7 1.442(3) yes
O2 C10 1.433(3) yes
O3 C1 1.345(4) yes
O3 C5 1.462(3) yes
O4 C3 1.229(3) yes
C1 C2 1.325(4) yes
C1 H1 0.950 no
C2 C3 1.449(4) yes
C2 H2 0.950 no
C3 C4 1.504(4) yes
C4 C5 1.508(4) yes
C4 H3 0.950 no
C4 H4 0.950 no
C5 C6 1.516(4) yes
C5 H5 0.950 no
C6 C7 1.517(4) yes
C6 H6 0.950 no
C6 H7 0.950 no
C7 C8 1.512(4) yes
C7 H8 0.950 no
C8 C9 1.505(4) yes
C8 H9 0.950 no
C8 H10 0.950 no
C9 H11 0.950 no
C9 H12 0.950 no
C10 C11 1.532(4) yes
C10 C15 1.536(3) yes
C11 C12 1.531(4) yes
C11 H13 0.950 no
C11 H14 0.950 no
C12 C13 1.532(4) yes
C12 C19 1.527(4) yes
C12 H15 0.950 no
C13 C14 1.515(4) yes
C13 H16 0.950 no
C13 H17 0.950 no
C14 C15 1.533(3) yes
C14 H18 0.950 no
C14 H19 0.950 no
C15 C16 1.538(4) yes
C15 H20 0.950 no
C16 C17 1.522(4) yes
C16 C18 1.529(4) yes
C16 H21 0.950 no
C17 H22 0.950 no
C17 H23 0.950 no
C17 H24 0.950 no
C18 H25 0.950 no
C18 H26 0.950 no
C18 H27 0.950 no
C19 H28 0.950 no
C19 H29 0.950 no
C19 H30 0.950 no

loop_
_geom_contact_atom_site_label_1
_geom_contact_atom_site_label_2
_geom_contact_site_symmetry_2
_geom_contact_distance
_geom_contact_publ_flag
O1 O2 . 2.355(2) yes
O1 C7 . 2.818(3) yes
O1 C8 . 2.417(3) yes
O1 C9 . 1.439(3) yes
O1 C10 . 1.430(3) yes
O1 C11 . 2.435(3) yes
O1 C15 . 2.379(3) yes
O1 C16 . 2.900(3) yes
O1 H1 3_435 2.866(4) no
O1 H2 3_435 2.759(4) no
O1 H10 . 2.636(3) no
O1 H11 . 1.969(3) no
O1 H12 . 1.968(3) no
O1 H13 . 2.664(3) no
O1 H14 . 2.560(3) no
O1 H20 . 2.534(3) no
O1 H21 . 2.460(3) no
O2 C5 . 2.862(3) yes
O2 C6 . 2.358(3) yes
O2 C7 . 1.442(3) yes
O2 C8 . 2.410(3) yes
O2 C9 . 2.787(3) yes
O2 C10 . 1.433(3) yes
O2 C11 . 2.460(3) yes
O2 C14 . 2.883(3) yes
O2 C15 . 2.376(3) yes
O2 C16 . 2.980(3) yes
O2 H5 . 2.500(3) no
O2 H7 . 2.530(3) no
O2 H8 . 1.975(3) no
O2 H10 . 2.637(3) no
O2 H13 . 2.622(3) no
O2 H15 . 2.793(3) no
O2 H18 . 2.554(3) no
O2 H22 . 2.419(3) no
O3 C1 . 1.345(4) yes
O3 C2 . 2.375(4) yes
O3 C3 . 2.859(3) yes
O3 C4 . 2.429(3) yes
O3 C5 . 1.462(3) yes
O3 C6 . 2.376(3) yes
O3 H1 . 1.971(4) no
O3 H4 . 2.638(3) no
O3 H5 . 1.983(3) no
O3 H6 . 2.589(3) no
O3 H7 . 2.477(3) no
O3 H10 4_634 2.990(3) no
O3 H17 4_534 2.701(3) no
O4 C2 . 2.365(4) yes
O4 C3 . 1.229(3) yes
O4 C4 . 2.397(3) yes
O4 H2 . 2.609(4) no
O4 H3 . 2.522(3) no
O4 H4 . 2.827(3) no
O4 H8 4_644 2.459(3) no
O4 H9 4_644 2.792(4) no
O4 H26 4_634 2.952(4) no
C1 C2 . 1.325(4) yes
C1 C3 . 2.413(5) yes
C1 C4 . 2.746(4) yes
C1 C5 . 2.362(4) yes
C1 H1 . 0.950 no
C1 H2 . 1.975(4) no
C1 H5 . 2.649(4) no
C2 C3 . 1.449(4) yes
C2 C4 . 2.474(4) yes
C2 C5 . 2.754(4) yes
C2 H1 . 1.951(5) no
C2 H2 . 0.950 no
C2 H4 . 2.849(4) no
C2 H5 . 2.916(4) no
C2 H23 4_634 2.944(4) no
C3 C4 . 1.504(4) yes
C3 C5 . 2.481(4) yes
C3 H2 . 2.088(4) no
C3 H3 . 2.025(4) no
C3 H4 . 2.025(4) no
C3 H5 . 2.670(4) no
C4 C5 . 1.508(4) yes
C4 C6 . 2.550(4) yes
C4 H3 . 0.950 no
C4 H4 . 0.950 no
C4 H5 . 2.025(4) no
C4 H6 . 2.696(4) no
C4 H8 . 2.826(4) no
C5 C6 . 1.516(4) yes
C5 C7 . 2.533(4) yes
C5 H3 . 2.028(4) no
C5 H4 . 2.029(4) no
C5 H5 . 0.950 no
C5 H6 . 2.028(4) no
C5 H7 . 2.028(4) no
C5 H8 . 2.715(4) no
C6 C7 . 1.517(4) yes
C6 C8 . 2.522(4) yes
C6 H3 . 2.769(4) no
C6 H4 . 2.711(4) no
C6 H5 . 2.030(4) no
C6 H6 . 0.950 no
C6 H7 . 0.950 no
C6 H8 . 2.043(4) no
C6 H9 . 2.770(4) no
C6 H10 . 2.656(4) no
C7 C8 . 1.512(4) yes
C7 C9 . 2.455(4) yes
C7 C10 . 2.433(4) yes
C7 H3 . 2.861(4) no
C7 H5 . 2.683(4) no
C7 H6 . 2.029(4) no
C7 H7 . 2.030(4) no
C7 H8 . 0.950 no
C7 H9 . 2.039(4) no
C7 H10 . 2.037(4) no
C7 H12 . 2.654(4) no
C7 H13 . 2.752(4) no
C8 C9 . 1.505(4) yes
C8 C10 . 2.853(4) yes
C8 H6 . 2.700(4) no
C8 H7 . 2.687(4) no
C8 H8 . 2.037(4) no
C8 H9 . 0.950 no
C8 H10 . 0.950 no
C8 H11 . 2.028(4) no
C8 H12 . 2.026(4) no
C9 C10 . 2.406(4) yes
C9 H8 . 2.674(4) no
C9 H9 . 2.033(4) no
C9 H10 . 2.031(4) no
C9 H11 . 0.950 no
C9 H12 . 0.950 no
C9 H13 . 2.760(4) no
C10 C11 . 1.532(4) yes
C10 C12 . 2.570(4) yes
C10 C13 . 2.960(4) yes
C10 C14 . 2.501(3) yes
C10 C15 . 1.536(3) yes
C10 C16 . 2.601(4) yes
C10 H8 . 2.679(4) no
C10 H12 . 2.628(4) no
C10 H13 . 2.039(4) no
C10 H14 . 2.041(4) no
C10 H15 . 2.787(4) no
C10 H18 . 2.680(3) no
C10 H20 . 2.016(4) no
C10 H21 . 2.647(4) no
C11 C12 . 1.531(4) yes
C11 C13 . 2.513(4) yes
C11 C14 . 2.907(4) yes
C11 C15 . 2.518(3) yes
C11 C19 . 2.521(4) yes
C11 H8 . 2.803(4) no
C11 H12 . 2.719(4) no
C11 H13 . 0.950 no
C11 H14 . 0.950 no
C11 H15 . 2.038(4) no
C11 H17 . 2.746(4) no
C11 H20 . 2.632(3) no
C11 H28 . 2.714(4) no
C11 H29 . 2.687(4) no
C12 C13 . 1.532(4) yes
C12 C14 . 2.524(4) yes
C12 C15 . 2.992(4) yes
C12 C19 . 1.527(4) yes
C12 H13 . 2.038(3) no
C12 H14 . 2.041(4) no
C12 H15 . 0.950 no
C12 H16 . 2.046(4) no
C12 H17 . 2.048(4) no
C12 H18 . 2.722(4) no
C12 H28 . 2.050(4) no
C12 H29 . 2.050(4) no
C12 H30 . 2.050(4) no
C13 C14 . 1.515(4) yes
C13 C15 . 2.531(4) yes
C13 C19 . 2.522(4) yes
C13 H14 . 2.744(4) no
C13 H15 . 2.038(4) no
C13 H16 . 0.950 no
C13 H17 . 0.950 no
C13 H18 . 2.031(4) no
C13 H19 . 2.030(4) no
C13 H20 . 2.638(4) no
C13 H28 . 2.711(4) no
C13 H30 . 2.693(4) no
C14 C15 . 1.533(3) yes
C14 C16 . 2.567(4) yes
C14 H15 . 2.736(4) no
C14 H16 . 2.031(4) no
C14 H17 . 2.032(4) no
C14 H18 . 0.950 no
C14 H19 . 0.950 no
C14 H20 . 2.014(3) no
C14 H24 . 2.699(4) no
C14 H25 . 2.904(4) no
C15 C16 . 1.538(4) yes
C15 C17 . 2.584(4) yes
C15 C18 . 2.514(4) yes
C15 H14 . 2.726(3) no
C15 H17 . 2.730(4) no
C15 H18 . 2.048(3) no
C15 H19 . 2.047(3) no
C15 H20 . 0.950 no
C15 H21 . 2.036(4) no
C15 H22 . 2.775(4) no
C15 H24 . 2.779(4) no
C15 H25 . 2.715(4) no
C15 H27 . 2.664(4) no
C16 C17 . 1.522(4) yes
C16 C18 . 1.529(4) yes
C16 H18 . 2.806(4) no
C16 H19 . 2.683(4) no
C16 H20 . 2.018(4) no
C16 H21 . 0.950 no
C16 H22 . 2.045(4) no
C16 H23 . 2.045(4) no
C16 H24 . 2.045(4) no
C16 H25 . 2.052(4) no
C16 H26 . 2.051(4) no
C16 H27 . 2.051(4) no
C17 C18 . 2.481(4) yes
C17 H18 . 2.768(4) no
C17 H21 . 2.021(4) no
C17 H22 . 0.950 no
C17 H23 . 0.950 no
C17 H24 . 0.950 no
C17 H25 . 2.683(4) no
C17 H26 . 2.629(4) no
C17 H27 4_534 2.907(5) no
C18 H19 . 2.843(4) no
C18 H20 . 2.508(4) no
C18 H21 . 2.028(4) no
C18 H23 . 2.625(4) no
C18 H24 . 2.683(4) no
C18 H25 . 0.950 no
C18 H26 . 0.950 no
C18 H27 . 0.950 no
C18 H29 1_455 2.771(4) no
C19 H13 . 2.714(4) no
C19 H14 . 2.648(4) no
C19 H15 . 2.033(4) no
C19 H16 . 2.725(4) no
C19 H17 . 2.661(4) no
C19 H28 . 0.950 no
C19 H29 . 0.950 no
C19 H30 . 0.950 no
H1 H2 . 2.231(5) no
H1 H14 3_434 2.924(4) no
H1 H17 4_534 2.936(4) no
H1 H19 4_534 2.456(4) no
H2 H4 4_644 2.695(4) no
H2 H11 3_434 2.441(4) no
H2 H23 4_634 2.549(4) no
H3 H4 . 1.551 no
H3 H5 . 2.295(4) no
H3 H8 . 2.335(4) no
H3 H15 . 2.810(4) no
H3 H23 1_655 2.837(4) no
H3 H26 1_655 2.854(4) no
H4 H5 . 2.783(4) no
H4 H6 . 2.512(4) no
H4 H21 4_634 2.853(4) no
H4 H23 1_655 2.670(4) no
H5 H6 . 2.781(4) no
H5 H7 . 2.330(4) no
H5 H8 . 2.937(4) no
H5 H27 4_534 2.973(4) no
H6 H7 . 1.551 no
H6 H8 . 2.330(4) no
H6 H9 . 2.610(4) no
H6 H10 . 2.900(4) no
H6 H30 1_545 2.955(4) no
H7 H8 . 2.793(4) no
H7 H10 . 2.474(4) no
H7 H22 . 2.957(4) no
H8 H9 . 2.301(3) no
H8 H10 . 2.795(4) no
H8 H12 . 2.523(4) no
H8 H13 . 2.249(4) no
H9 H10 . 1.551 no
H9 H11 . 2.338(4) no
H9 H12 . 2.298(4) no
H9 H28 1_545 2.781(4) no
H10 H11 . 2.300(4) no
H10 H12 . 2.787(4) no
H11 H12 . 1.551 no
H11 H30 2_445 2.571(4) no
H12 H13 . 2.232(4) no
H12 H14 . 2.912(4) no
H12 H25 2_455 2.870(4) no
H13 H14 . 1.551 no
H13 H15 . 2.278(4) no
H13 H29 . 2.537(4) no
H14 H15 . 2.787(4) no
H14 H16 2_455 2.840(4) no
H14 H17 . 2.640(4) no
H14 H18 2_455 2.959(4) no
H14 H19 2_455 2.591(4) no
H14 H20 . 2.495(3) no
H14 H28 . 2.496(4) no
H14 H29 . 2.883(4) no
H15 H16 . 2.286(3) no
H15 H17 . 2.792(4) no
H15 H18 . 2.593(4) no
H15 H28 . 2.794(4) no
H15 H29 . 2.322(4) no
H15 H30 . 2.318(4) no
H16 H17 . 1.551 no
H16 H18 . 2.294(4) no
H16 H19 . 2.321(4) no
H16 H28 4_544 2.929(4) no
H16 H30 . 2.553(4) no
H17 H18 . 2.786(4) no
H17 H19 . 2.293(4) no
H17 H20 . 2.492(4) no
H17 H28 . 2.503(4) no
H17 H30 . 2.903(4) no
H18 H19 . 1.551 no
H18 H20 . 2.775(3) no
H18 H22 . 2.812(4) no
H18 H24 . 2.347(4) no
H18 H28 4_544 2.791(4) no
H18 H29 4_544 2.889(4) no
H19 H20 . 2.316(3) no
H19 H24 . 2.632(4) no
H19 H25 . 2.308(4) no
H20 H21 . 2.370(4) no
H20 H25 . 2.746(4) no
H20 H27 . 2.313(4) no
H21 H22 . 2.306(4) no
H21 H23 . 2.306(4) no
H21 H24 . 2.785(4) no
H21 H25 . 2.791(4) no
H21 H26 . 2.312(4) no
H21 H27 . 2.314(4) no
H22 H23 . 1.551 no
H22 H24 . 1.551 no
H22 H27 4_534 2.565(5) no
H23 H24 . 1.551 no
H23 H25 . 2.919(4) no
H23 H26 . 2.417(4) no
H24 H25 . 2.538(4) no
H24 H26 . 2.925(4) no
H24 H27 4_534 2.539(4) no
H25 H26 . 1.551 no
H25 H27 . 1.551 no
H25 H29 1_455 2.638(4) no
H26 H27 . 1.551 no
H26 H29 1_455 2.580(4) no
H27 H29 1_455 2.622(4) no
H28 H29 . 1.551 no
H28 H30 . 1.551 no
H29 H30 . 1.551 no

loop_
_geom_torsion_atom_site_label_1
_geom_torsion_atom_site_label_2
_geom_torsion_atom_site_label_3
_geom_torsion_atom_site_label_4
_geom_torsion
_geom_torsion_publ_flag
C10 O1 C9 C8 -56.5(0) yes
C9 O1 C10 O2 53.1(0) yes
C9 O1 C10 C11 -71.7(0) yes
C9 O1 C10 C15 168.3(0) yes
C10 O2 C7 C6 176.4(0) yes
C10 O2 C7 C8 54.7(0) yes
C7 O2 C10 O1 -52.9(0) yes
C7 O2 C10 C11 71.0(0) yes
C7 O2 C10 C15 -168.3(0) yes
C5 O3 C1 C2 15.9(1) yes
C1 O3 C5 C4 -47.2(1) yes
C1 O3 C5 C6 -171.8(0) yes
O3 C1 C2 C3 7.2(1) yes
C1 C2 C3 O4 178.9(0) yes
C1 C2 C3 C4 3.8(1) yes
O4 C3 C4 C5 149.6(0) yes
C2 C3 C4 C5 -35.2(1) yes
C3 C4 C5 O3 56.5(0) yes
C3 C4 C5 C6 175.7(0) yes
O3 C5 C6 C7 -172.5(0) yes
C4 C5 C6 C7 66.2(0) yes
C5 C6 C7 O2 59.7(0) yes
C5 C6 C7 C8 179.1(0) yes
O2 C7 C8 C9 -54.5(0) yes
C6 C7 C8 C9 -171.8(0) yes
C7 C8 C9 O1 56.1(0) yes
O1 C10 C11 C12 -172.5(0) yes
O2 C10 C11 C12 63.5(0) yes
C15 C10 C11 C12 -54.8(0) yes
O1 C10 C15 C14 176.1(0) yes
O1 C10 C15 C16 -54.6(0) yes
O2 C10 C15 C14 -65.7(0) yes
O2 C10 C15 C16 63.5(0) yes
C11 C10 C15 C14 56.0(0) yes
C11 C10 C15 C16 -174.8(0) yes
C10 C11 C12 C13 51.8(0) yes
C10 C11 C12 C19 175.4(0) yes
C11 C12 C13 C14 -51.9(0) yes
C19 C12 C13 C14 -175.5(0) yes
C12 C13 C14 C15 57.0(0) yes
C13 C14 C15 C10 -58.5(0) yes
C13 C14 C15 C16 171.1(0) yes
C10 C15 C16 C17 -79.4(0) yes
C10 C15 C16 C18 157.1(0) yes
C14 C15 C16 C17 47.8(1) yes
C14 C15 C16 C18 -75.8(0) yes
